data_2102496
loop_
_publ_author_name
'Turkington, David E.'
'Lough, Alan J.'
'Ferguson, George'
'Glidewell, Christopher'

_publ_section_title
;
 Hydrogen-bonded adducts of triphenylsilanol with diamines: a finite
 ten-molecule aggregate, and chain, sheet and framework structures
 built from O---H&#x00B7;&#x00B7;&#x00B7;O,
 O---H&#x00B7;&#x00B7;&#x00B7;N and
 C---H&#x00B7;&#x00B7;&#x00B7;\p(arene) hydrogen bonds
;
_journal_issue 2
_journal_name_full 'Acta Crystallographica Section B'
_journal_page_first 238
_journal_page_last 248
_journal_paper_doi 10.1107/S0108768104002344
_journal_volume 60
_journal_year 2004
_chemical_formula_moiety '2(C18 H16 O Si), C12 H12 N2, H2 O'
_chemical_formula_sum 'C48 H46 N2 O3 Si2'
_chemical_formula_weight 755.05
_chemical_name_systematic
;
Triphenylsilanol--1,2-bis(4-pyridyl)ethane--water (2/1/1)
;
_space_group_IT_number 2
_symmetry_cell_setting triclinic
_symmetry_space_group_name_Hall '-P 1'
_symmetry_space_group_name_H-M 'P -1'
_atom_sites_solution_hydrogens geom
_atom_sites_solution_primary direct
_atom_sites_solution_secondary difmap
_cell_angle_alpha 76.612(2)
_cell_angle_beta 88.287(2)
_cell_angle_gamma 83.816(2)
_cell_formula_units_Z 2
_cell_length_a 8.7793(4)
_cell_length_b 14.3503(7)
_cell_length_c 16.8948(6)
_cell_measurement_reflns_used 9333
_cell_measurement_temperature 150.0(10)
_cell_measurement_theta_max 27.53
_cell_measurement_theta_min 2.57
_cell_volume 2058.58(16)
_computing_cell_refinement 'DENZO-SMN (Otwinowski & Minor, 1997)'
_computing_data_collection 'Kappa-CCD server software (Nonius, 1997)'
_computing_data_reduction 'DENZO-SMN (Otwinowski & Minor, 1997)'
_computing_molecular_graphics 'PLATON (Spek, 2003)'
_computing_publication_material 'SHELXL-97 (Sheldrick, 1997) and PRPKAPPA (Ferguson, 1999)'
_computing_structure_refinement 'SHELXL-97 (Sheldrick, 1997)'
_computing_structure_solution 'SHELXS-97 (Sheldrick, 1997)'
_diffrn_ambient_temperature 150.0(10)
_diffrn_measured_fraction_theta_full 0.999
_diffrn_measured_fraction_theta_max 0.984
_diffrn_measurement_device_type Kappa-CCD
_diffrn_measurement_method '\f scans, and \w scans with \k offsets'
_diffrn_radiation_monochromator graphite
_diffrn_radiation_source 'fine-focus sealed X-ray tube'
_diffrn_radiation_type 'Mo K\a'
_diffrn_radiation_wavelength 0.71073
_diffrn_reflns_av_R_equivalents 0.074
_diffrn_reflns_av_sigmaI/netI 0.0951
_diffrn_reflns_limit_h_max 11
_diffrn_reflns_limit_h_min -11
_diffrn_reflns_limit_k_max 18
_diffrn_reflns_limit_k_min -17
_diffrn_reflns_limit_l_max 21
_diffrn_reflns_limit_l_min -20
_diffrn_reflns_number 21083
_diffrn_reflns_theta_full 27.00
_diffrn_reflns_theta_max 27.53
_diffrn_reflns_theta_min 2.57
_diffrn_standards_decay_% 0
_exptl_absorpt_coefficient_mu 0.130
_exptl_absorpt_correction_type none
_exptl_crystal_colour colourless
_exptl_crystal_density_diffrn 1.218
_exptl_crystal_density_method 'not measured'
_exptl_crystal_description needle
_exptl_crystal_F_000 800
_exptl_crystal_size_max 0.20
_exptl_crystal_size_mid 0.12
_exptl_crystal_size_min 0.04
_refine_diff_density_max 0.623
_refine_diff_density_min -0.335
_refine_ls_extinction_coef 0.0072(12)
_refine_ls_extinction_expression Fc^*^=kFc[1+0.001xFc^2^\l^3^/sin(2\q)]^-1/4^
_refine_ls_extinction_method SHELXL
_refine_ls_goodness_of_fit_ref 1.018
_refine_ls_hydrogen_treatment constr
_refine_ls_matrix_type full
_refine_ls_number_parameters 499
_refine_ls_number_reflns 9333
_refine_ls_number_restraints 2
_refine_ls_restrained_S_all 1.018
_refine_ls_R_factor_all 0.1193
_refine_ls_R_factor_gt 0.0586
_refine_ls_shift/su_max 0.001
_refine_ls_shift/su_mean 0.000
_refine_ls_structure_factor_coef Fsqd
_refine_ls_weighting_details 'w=1/[\s^2^(Fo^2^)+(0.0609P)^2^+0.2885P] where P=(Fo^2^+2Fc^2^)/3'
_refine_ls_weighting_scheme calc
_refine_ls_wR_factor_gt 0.1284
_refine_ls_wR_factor_ref 0.1552
_reflns_number_gt 5498
_reflns_number_total 9333
_reflns_threshold_expression I>2\s(I)
_cod_data_source_file na5012.cif
_cod_data_source_block IV
_cod_database_code 2102496

loop_
_symmetry_equiv_pos_as_xyz
'x, y, z'
'-x, -y, -z'

loop_
_atom_site_label
_atom_site_fract_x
_atom_site_fract_y
_atom_site_fract_z
_atom_site_U_iso_or_equiv
_atom_site_adp_type
_atom_site_calc_flag
_atom_site_refinement_flags
_atom_site_occupancy
_atom_site_type_symbol
Si1 0.52433(8) 0.24613(5) 0.59079(4) 0.02904(18) Uani d . 1 Si
O1 0.5169(2) 0.36325(13) 0.56200(11) 0.0367(4) Uani d . 1 O
C111 0.6243(3) 0.19076(19) 0.51096(14) 0.0298(5) Uani d . 1 C
C112 0.6967(3) 0.2459(2) 0.44412(14) 0.0360(6) Uani d . 1 C
C113 0.7702(3) 0.2030(2) 0.38531(16) 0.0426(7) Uani d . 1 C
C114 0.7741(3) 0.1055(2) 0.39232(16) 0.0423(7) Uani d . 1 C
C115 0.7043(3) 0.0488(2) 0.45789(15) 0.0382(6) Uani d . 1 C
C116 0.6299(3) 0.09136(19) 0.51628(14) 0.0339(6) Uani d . 1 C
C121 0.6316(3) 0.20997(19) 0.68906(14) 0.0305(6) Uani d . 1 C
C122 0.6893(3) 0.2790(2) 0.72304(15) 0.0375(6) Uani d . 1 C
C123 0.7710(3) 0.2521(2) 0.79558(17) 0.0492(8) Uani d . 1 C
C124 0.7980(3) 0.1568(2) 0.83523(16) 0.0460(7) Uani d . 1 C
C125 0.7422(3) 0.0867(2) 0.80265(15) 0.0426(7) Uani d . 1 C
C126 0.6600(3) 0.1138(2) 0.73064(15) 0.0355(6) Uani d . 1 C
C131 0.3264(3) 0.20780(19) 0.60285(15) 0.0321(6) Uani d . 1 C
C132 0.2277(3) 0.2367(2) 0.53566(17) 0.0414(7) Uani d . 1 C
C133 0.0799(3) 0.2111(3) 0.5401(2) 0.0522(8) Uani d . 1 C
C134 0.0265(3) 0.1555(3) 0.6113(2) 0.0542(8) Uani d . 1 C
C135 0.1203(3) 0.1263(2) 0.67872(19) 0.0494(8) Uani d . 1 C
C136 0.2677(3) 0.1520(2) 0.67402(16) 0.0388(6) Uani d . 1 C
Si2 2.05355(8) 0.23827(5) 1.10365(4) 0.02962(18) Uani d . 1 Si
O2 1.9757(2) 0.34885(13) 1.09287(10) 0.0359(4) Uani d . 1 O
C211 2.1800(3) 0.22373(19) 1.01507(14) 0.0312(6) Uani d . 1 C
C212 2.1276(3) 0.2621(2) 0.93544(15) 0.0371(6) Uani d . 1 C
C213 2.2196(3) 0.2537(2) 0.86851(15) 0.0429(7) Uani d . 1 C
C214 2.3677(3) 0.2082(2) 0.88009(16) 0.0411(7) Uani d . 1 C
C215 2.4213(3) 0.1681(2) 0.95788(15) 0.0380(6) Uani d . 1 C
C216 2.3280(3) 0.17587(19) 1.02426(15) 0.0340(6) Uani d . 1 C
C221 2.1711(3) 0.21095(19) 1.19844(14) 0.0320(6) Uani d . 1 C
C222 2.3003(3) 0.2593(2) 1.20191(16) 0.0407(7) Uani d . 1 C
C223 2.3853(3) 0.2429(2) 1.27234(17) 0.0471(8) Uani d . 1 C
C224 2.3435(4) 0.1777(3) 1.34112(17) 0.0524(9) Uani d . 1 C
C225 2.2177(4) 0.1293(3) 1.33965(17) 0.0547(8) Uani d . 1 C
C226 2.1328(3) 0.1454(2) 1.26860(15) 0.0429(7) Uani d . 1 C
C231 1.9017(3) 0.15418(19) 1.11481(13) 0.0308(6) Uani d . 1 C
C232 1.7730(3) 0.1641(2) 1.16463(15) 0.0364(6) Uani d . 1 C
C233 1.6600(3) 0.1026(2) 1.17419(15) 0.0381(6) Uani d . 1 C
C234 1.6710(3) 0.0290(2) 1.13328(15) 0.0376(6) Uani d . 1 C
C235 1.7958(3) 0.0167(2) 1.08381(16) 0.0418(7) Uani d . 1 C
C236 1.9094(3) 0.0781(2) 1.07507(15) 0.0374(6) Uani d . 1 C
N1 0.9126(3) 0.5288(2) 0.62437(15) 0.0519(7) Uani d . 1 N
N2 1.7541(3) 0.40720(18) 0.97469(15) 0.0478(6) Uani d . 1 N
C12 1.0272(4) 0.4664(3) 0.6117(2) 0.0667(10) Uani d . 1 C
C13 1.1648(4) 0.4504(3) 0.65023(19) 0.0601(9) Uani d . 1 C
C14 1.1904(3) 0.5004(2) 0.70790(17) 0.0451(7) Uani d . 1 C
C15 1.0709(3) 0.5659(2) 0.72361(17) 0.0455(7) Uani d . 1 C
C16 0.9361(3) 0.5779(2) 0.67981(18) 0.0480(7) Uani d . 1 C
C17 1.3460(4) 0.4816(3) 0.75043(19) 0.0563(8) Uani d . 1 C
C22 1.6193(3) 0.3739(2) 0.99711(18) 0.0471(7) Uani d . 1 C
C23 1.4873(4) 0.4011(2) 0.95276(18) 0.0502(8) Uani d . 1 C
C24 1.4884(3) 0.4670(2) 0.87972(18) 0.0476(7) Uani d . 1 C
C25 1.6302(4) 0.4990(2) 0.85307(19) 0.0555(8) Uani d . 1 C
C26 1.7571(4) 0.4695(2) 0.90248(19) 0.0520(8) Uani d . 1 C
C27 1.3394(4) 0.5038(2) 0.83193(19) 0.0546(8) Uani d . 1 C
O3 0.60818(12) 0.53947(7) 0.57699(12) 0.0513(5) Uani d D 1 O
H1 0.4785 0.3813 0.5167 0.095(14) Uiso d R 1 H
H112 0.6956 0.3133 0.4387 0.043 Uiso calc R 1 H
H113 0.8180 0.2415 0.3400 0.051 Uiso calc R 1 H
H114 0.8248 0.0770 0.3520 0.051 Uiso calc R 1 H
H115 0.7073 -0.0187 0.4629 0.046 Uiso calc R 1 H
H116 0.5816 0.0522 0.5610 0.041 Uiso calc R 1 H
H122 0.6726 0.3451 0.6963 0.045 Uiso calc R 1 H
H123 0.8085 0.3001 0.8179 0.059 Uiso calc R 1 H
H124 0.8544 0.1390 0.8845 0.055 Uiso calc R 1 H
H125 0.7602 0.0206 0.8296 0.051 Uiso calc R 1 H
H126 0.6220 0.0654 0.7090 0.043 Uiso calc R 1 H
H132 0.2633 0.2746 0.4862 0.050 Uiso calc R 1 H
H133 0.0149 0.2318 0.4941 0.063 Uiso calc R 1 H
H134 -0.0748 0.1373 0.6140 0.065 Uiso calc R 1 H
H135 0.0833 0.0887 0.7280 0.059 Uiso calc R 1 H
H136 0.3315 0.1311 0.7206 0.047 Uiso calc R 1 H
H2 1.8997 0.3574 1.0640 0.073(12) Uiso d R 1 H
H212 2.0271 0.2944 0.9270 0.044 Uiso calc R 1 H
H213 2.1813 0.2792 0.8150 0.052 Uiso calc R 1 H
H214 2.4322 0.2045 0.8345 0.049 Uiso calc R 1 H
H215 2.5216 0.1354 0.9659 0.046 Uiso calc R 1 H
H216 2.3658 0.1478 1.0775 0.041 Uiso calc R 1 H
H222 2.3301 0.3043 1.1549 0.049 Uiso calc R 1 H
H223 2.4725 0.2764 1.2733 0.057 Uiso calc R 1 H
H224 2.4019 0.1664 1.3895 0.063 Uiso calc R 1 H
H225 2.1884 0.0849 1.3871 0.066 Uiso calc R 1 H
H226 2.0467 0.1107 1.2681 0.051 Uiso calc R 1 H
H232 1.7634 0.2147 1.1926 0.044 Uiso calc R 1 H
H233 1.5747 0.1108 1.2088 0.046 Uiso calc R 1 H
H234 1.5928 -0.0130 1.1393 0.045 Uiso calc R 1 H
H235 1.8038 -0.0338 1.0558 0.050 Uiso calc R 1 H
H236 1.9952 0.0684 1.0412 0.045 Uiso calc R 1 H
H12 1.0126 0.4299 0.5728 0.080 Uiso calc R 1 H
H13 1.2427 0.4050 0.6373 0.072 Uiso calc R 1 H
H15 1.0815 0.6016 0.7636 0.055 Uiso calc R 1 H
H16 0.8561 0.6239 0.6901 0.058 Uiso calc R 1 H
H17A 1.3853 0.4131 0.7561 0.068 Uiso calc R 1 H
H17B 1.4193 0.5212 0.7159 0.068 Uiso calc R 1 H
H22 1.6146 0.3280 1.0474 0.056 Uiso calc R 1 H
H23 1.3953 0.3744 0.9726 0.060 Uiso calc R 1 H
H25 1.6392 0.5410 0.8011 0.067 Uiso calc R 1 H
H26 1.8510 0.4947 0.8843 0.062 Uiso calc R 1 H
H27A 1.2530 0.4740 0.8632 0.065 Uiso calc R 1 H
H27B 1.3199 0.5744 0.8256 0.065 Uiso calc R 1 H
H31 0.5918 0.4774 0.5763 0.078 Uiso d D 1 H
H32 0.7117 0.5332 0.5870 0.078 Uiso d D 1 H

loop_
_atom_site_aniso_label
_atom_site_aniso_U_11
_atom_site_aniso_U_22
_atom_site_aniso_U_33
_atom_site_aniso_U_12
_atom_site_aniso_U_13
_atom_site_aniso_U_23
Si1 0.0284(4) 0.0306(4) 0.0281(3) -0.0008(3) -0.0021(3) -0.0075(3)
O1 0.0433(11) 0.0295(11) 0.0372(10) -0.0020(8) -0.0092(8) -0.0071(8)
C111 0.0262(12) 0.0354(15) 0.0281(12) -0.0023(11) -0.0054(10) -0.0075(11)
C112 0.0358(14) 0.0392(17) 0.0335(13) -0.0082(12) -0.0018(11) -0.0074(12)
C113 0.0405(16) 0.054(2) 0.0352(14) -0.0114(14) 0.0072(12) -0.0122(13)
C114 0.0393(15) 0.056(2) 0.0340(13) -0.0025(14) 0.0037(11) -0.0172(14)
C115 0.0424(15) 0.0353(16) 0.0361(14) 0.0015(12) -0.0020(12) -0.0089(12)
C116 0.0361(14) 0.0349(16) 0.0296(12) -0.0014(11) 0.0000(10) -0.0061(11)
C121 0.0259(12) 0.0349(15) 0.0305(12) -0.0016(11) 0.0030(10) -0.0084(11)
C122 0.0388(15) 0.0386(16) 0.0366(13) -0.0012(12) -0.0047(11) -0.0122(12)
C123 0.0521(18) 0.054(2) 0.0447(16) -0.0041(15) -0.0154(14) -0.0172(15)
C124 0.0449(17) 0.059(2) 0.0319(13) 0.0004(15) -0.0093(12) -0.0078(14)
C125 0.0404(15) 0.0461(19) 0.0365(14) 0.0029(13) -0.0033(12) -0.0026(13)
C126 0.0337(14) 0.0396(17) 0.0328(13) -0.0020(12) 0.0006(11) -0.0081(12)
C131 0.0299(13) 0.0330(15) 0.0359(13) 0.0003(11) -0.0021(10) -0.0142(12)
C132 0.0327(14) 0.0480(19) 0.0432(15) 0.0000(13) -0.0052(12) -0.0109(14)
C133 0.0325(15) 0.066(2) 0.0612(19) 0.0026(15) -0.0140(14) -0.0224(17)
C134 0.0278(15) 0.070(2) 0.072(2) -0.0065(14) 0.0046(14) -0.0315(19)
C135 0.0352(16) 0.063(2) 0.0530(17) -0.0116(14) 0.0128(13) -0.0186(16)
C136 0.0339(14) 0.0489(18) 0.0352(13) -0.0053(13) 0.0032(11) -0.0133(13)
Si2 0.0297(4) 0.0331(4) 0.0266(3) -0.0010(3) -0.0017(3) -0.0089(3)
O2 0.0352(10) 0.0359(11) 0.0378(9) 0.0018(8) -0.0081(8) -0.0126(8)
C211 0.0315(13) 0.0333(15) 0.0303(12) -0.0058(11) -0.0010(10) -0.0087(11)
C212 0.0343(14) 0.0447(17) 0.0323(13) -0.0053(12) -0.0016(11) -0.0083(12)
C213 0.0505(17) 0.0492(19) 0.0288(13) -0.0096(14) 0.0006(12) -0.0062(13)
C214 0.0453(16) 0.0461(18) 0.0367(14) -0.0153(13) 0.0124(12) -0.0160(13)
C215 0.0332(14) 0.0419(17) 0.0416(14) -0.0046(12) 0.0050(11) -0.0151(13)
C216 0.0350(14) 0.0362(16) 0.0318(13) -0.0036(11) -0.0016(11) -0.0096(12)
C221 0.0315(13) 0.0349(15) 0.0313(12) 0.0031(11) -0.0003(10) -0.0138(11)
C222 0.0400(15) 0.0458(18) 0.0377(14) 0.0012(13) -0.0049(12) -0.0146(13)
C223 0.0404(16) 0.058(2) 0.0475(16) 0.0071(14) -0.0134(13) -0.0257(16)
C224 0.0491(18) 0.069(2) 0.0399(16) 0.0214(16) -0.0178(14) -0.0243(16)
C225 0.057(2) 0.068(2) 0.0315(14) 0.0117(17) -0.0060(13) -0.0039(15)
C226 0.0417(16) 0.0489(19) 0.0351(14) 0.0044(13) -0.0036(12) -0.0075(13)
C231 0.0304(13) 0.0356(15) 0.0247(11) 0.0013(11) -0.0031(10) -0.0053(11)
C232 0.0377(14) 0.0376(16) 0.0349(13) 0.0006(12) 0.0033(11) -0.0128(12)
C233 0.0348(14) 0.0407(17) 0.0371(13) -0.0004(12) 0.0063(11) -0.0075(12)
C234 0.0332(14) 0.0370(16) 0.0426(14) -0.0076(12) 0.0025(11) -0.0075(12)
C235 0.0408(15) 0.0423(18) 0.0467(15) -0.0065(13) 0.0091(12) -0.0197(14)
C236 0.0329(14) 0.0436(17) 0.0385(14) -0.0067(12) 0.0096(11) -0.0151(13)
N1 0.0519(15) 0.0523(17) 0.0527(15) 0.0056(13) -0.0205(12) -0.0168(13)
N2 0.0458(14) 0.0408(15) 0.0549(15) 0.0032(12) -0.0163(12) -0.0088(12)
C12 0.081(3) 0.065(2) 0.058(2) 0.019(2) -0.0220(18) -0.0310(19)
C13 0.056(2) 0.068(2) 0.0564(19) 0.0203(17) -0.0065(16) -0.0262(18)
C14 0.0375(15) 0.0454(19) 0.0456(16) 0.0007(13) -0.0066(12) 0.0019(14)
C15 0.0552(18) 0.0429(18) 0.0408(15) -0.0082(14) -0.0077(13) -0.0122(13)
C16 0.0422(16) 0.0463(19) 0.0542(17) 0.0078(14) -0.0061(14) -0.0138(15)
C17 0.0525(19) 0.063(2) 0.0526(18) -0.0011(16) 0.0006(15) -0.0137(16)
C22 0.0511(18) 0.0399(18) 0.0479(16) -0.0003(14) -0.0142(14) -0.0055(14)
C23 0.0498(18) 0.0393(18) 0.0590(18) -0.0106(14) -0.0142(14) -0.0019(15)
C24 0.0485(17) 0.0415(18) 0.0516(17) -0.0062(14) -0.0158(14) -0.0057(14)
C25 0.066(2) 0.046(2) 0.0501(17) -0.0095(16) -0.0190(15) 0.0024(15)
C26 0.0481(18) 0.046(2) 0.0598(19) -0.0031(15) -0.0088(15) -0.0072(16)
C27 0.0536(19) 0.053(2) 0.0573(19) 0.0012(16) -0.0034(15) -0.0151(16)
O3 0.0546(13) 0.0414(13) 0.0573(12) -0.0044(10) -0.0230(10) -0.0073(10)

loop_
_atom_type_symbol
_atom_type_description
_atom_type_scat_dispersion_real
_atom_type_scat_dispersion_imag
_atom_type_scat_source
C C 0.0033 0.0016 'International Tables Vol C Tables 4.2.6.8 and 6.1.1.4'
H H 0.0000 0.0000 'International Tables Vol C Tables 4.2.6.8 and 6.1.1.4'
N N 0.0061 0.0033 'International Tables Vol C Tables 4.2.6.8 and 6.1.1.4'
O O 0.0106 0.0060 'International Tables Vol C Tables 4.2.6.8 and 6.1.1.4'
Si Si 0.0817 0.0704 'International Tables Vol C Tables 4.2.6.8 and 6.1.1.4'

loop_
_geom_angle_atom_site_label_1
_geom_angle_atom_site_label_2
_geom_angle_atom_site_label_3
_geom_angle
_geom_angle_publ_flag
O1 Si1 C131 110.22(11) no
O1 Si1 C111 109.47(11) no
C131 Si1 C111 107.59(10) no
O1 Si1 C121 106.73(11) no
C131 Si1 C121 111.60(11) no
C111 Si1 C121 111.24(10) no
Si1 O1 H1 109.5 no
C112 C111 C116 117.4(2) no
C112 C111 Si1 121.8(2) no
C116 C111 Si1 120.83(18) no
C113 C112 C111 120.8(3) no
C113 C112 H112 119.6 no
C111 C112 H112 119.6 no
C114 C113 C112 120.5(3) no
C114 C113 H113 119.7 no
C112 C113 H113 119.7 no
C113 C114 C115 120.2(2) no
C113 C114 H114 119.9 no
C115 C114 H114 119.9 no
C114 C115 C116 119.4(3) no
C114 C115 H115 120.3 no
C116 C115 H115 120.3 no
C115 C116 C111 121.7(2) no
C115 C116 H116 119.1 no
C111 C116 H116 119.1 no
C126 C121 C122 117.2(2) no
C126 C121 Si1 121.91(18) no
C122 C121 Si1 120.8(2) no
C123 C122 C121 120.9(3) no
C123 C122 H122 119.5 no
C121 C122 H122 119.5 no
C124 C123 C122 120.7(3) no
C124 C123 H123 119.6 no
C122 C123 H123 119.6 no
C123 C124 C125 119.5(2) no
C123 C124 H124 120.2 no
C125 C124 H124 120.2 no
C126 C125 C124 119.6(3) no
C126 C125 H125 120.2 no
C124 C125 H125 120.2 no
C125 C126 C121 122.0(2) no
C125 C126 H126 119.0 no
C121 C126 H126 119.0 no
C136 C131 C132 116.8(2) no
C136 C131 Si1 125.09(19) no
C132 C131 Si1 118.1(2) no
C133 C132 C131 121.3(3) no
C133 C132 H132 119.4 no
C131 C132 H132 119.4 no
C134 C133 C132 120.2(3) no
C134 C133 H133 119.9 no
C132 C133 H133 119.9 no
C133 C134 C135 120.0(3) no
C133 C134 H134 120.0 no
C135 C134 H134 120.0 no
C136 C135 C134 119.6(3) no
C136 C135 H135 120.2 no
C134 C135 H135 120.2 no
C135 C136 C131 122.1(3) no
C135 C136 H136 119.0 no
C131 C136 H136 119.0 no
O2 Si2 C231 110.24(11) no
O2 Si2 C221 106.12(10) no
C231 Si2 C221 110.08(11) no
O2 Si2 C211 111.68(11) no
C231 Si2 C211 109.16(11) no
C221 Si2 C211 109.54(11) no
Si2 O2 H2 109.5 no
C216 C211 C212 117.2(2) no
C216 C211 Si2 122.81(18) no
C212 C211 Si2 120.02(19) no
C213 C212 C211 121.3(2) no
C213 C212 H212 119.3 no
C211 C212 H212 119.3 no
C214 C213 C212 119.8(2) no
C214 C213 H213 120.1 no
C212 C213 H213 120.1 no
C215 C214 C213 120.0(2) no
C215 C214 H214 120.0 no
C213 C214 H214 120.0 no
C214 C215 C216 119.7(2) no
C214 C215 H215 120.1 no
C216 C215 H215 120.1 no
C215 C216 C211 121.9(2) no
C215 C216 H216 119.1 no
C211 C216 H216 119.1 no
C226 C221 C222 117.1(2) no
C226 C221 Si2 122.4(2) no
C222 C221 Si2 120.5(2) no
C223 C222 C221 121.4(3) no
C223 C222 H222 119.3 no
C221 C222 H222 119.3 no
C224 C223 C222 120.0(3) no
C224 C223 H223 120.0 no
C222 C223 H223 120.0 no
C225 C224 C223 120.0(3) no
C225 C224 H224 120.0 no
C223 C224 H224 120.0 no
C224 C225 C226 120.0(3) no
C224 C225 H225 120.0 no
C226 C225 H225 120.0 no
C221 C226 C225 121.5(3) no
C221 C226 H226 119.2 no
C225 C226 H226 119.2 no
C236 C231 C232 116.3(2) no
C236 C231 Si2 122.70(19) no
C232 C231 Si2 121.0(2) no
C233 C232 C231 122.1(2) no
C233 C232 H232 119.0 no
C231 C232 H232 119.0 no
C232 C233 C234 119.9(2) no
C232 C233 H233 120.1 no
C234 C233 H233 120.1 no
C235 C234 C233 119.8(3) no
C235 C234 H234 120.1 no
C233 C234 H234 120.1 no
C234 C235 C236 120.0(3) no
C234 C235 H235 120.0 no
C236 C235 H235 120.0 no
C235 C236 C231 121.9(2) no
C235 C236 H236 119.0 no
C231 C236 H236 119.0 no
C12 N1 C16 116.1(3) no
C22 N2 C26 115.9(3) no
N1 C12 C13 124.9(3) no
N1 C12 H12 117.6 no
C13 C12 H12 117.6 no
C12 C13 C14 119.7(3) no
C12 C13 H13 120.2 no
C14 C13 H13 120.2 no
C13 C14 C15 116.9(3) no
C13 C14 C17 118.9(3) no
C15 C14 C17 124.2(3) no
C16 C15 C14 118.8(3) no
C16 C15 H15 120.6 no
C14 C15 H15 120.6 no
N1 C16 C15 123.6(3) no
N1 C16 H16 118.2 no
C15 C16 H16 118.2 no
C27 C17 C14 113.2(3) no
C27 C17 H17A 108.9 no
C14 C17 H17A 108.9 no
C27 C17 H17B 108.9 no
C14 C17 H17B 108.9 no
H17A C17 H17B 107.7 no
N2 C22 C23 124.7(3) no
N2 C22 H22 117.7 no
C23 C22 H22 117.7 no
C22 C23 C24 119.8(3) no
C22 C23 H23 120.1 no
C24 C23 H23 120.1 no
C23 C24 C25 116.4(3) no
C23 C24 C27 120.6(3) no
C25 C24 C27 123.0(3) no
C26 C25 C24 119.9(3) no
C26 C25 H25 120.0 no
C24 C25 H25 120.0 no
N2 C26 C25 123.1(3) no
N2 C26 H26 118.4 no
C25 C26 H26 118.4 no
C17 C27 C24 112.2(3) no
C17 C27 H27A 109.2 no
C24 C27 H27A 109.2 no
C17 C27 H27B 109.2 no
C24 C27 H27B 109.2 no
H27A C27 H27B 107.9 no
H31 O3 H32 101.9 no

loop_
_geom_bond_atom_site_label_1
_geom_bond_atom_site_label_2
_geom_bond_distance
_geom_bond_publ_flag
Si1 O1 1.6326(19) no
Si1 C131 1.870(3) no
Si1 C111 1.870(2) no
Si1 C121 1.871(2) no
O1 H1 0.82 no
C111 C112 1.398(3) no
C111 C116 1.404(4) no
C112 C113 1.393(4) no
C112 H112 0.95 no
C113 C114 1.373(4) no
C113 H113 0.95 no
C114 C115 1.384(4) no
C114 H114 0.95 no
C115 C116 1.389(3) no
C115 H115 0.95 no
C116 H116 0.95 no
C121 C126 1.396(4) no
C121 C122 1.398(3) no
C122 C123 1.393(4) no
C122 H122 0.95 no
C123 C124 1.374(4) no
C123 H123 0.95 no
C124 C125 1.391(4) no
C124 H124 0.95 no
C125 C126 1.387(3) no
C125 H125 0.95 no
C126 H126 0.95 no
C131 C136 1.400(4) no
C131 C132 1.405(3) no
C132 C133 1.381(4) no
C132 H132 0.95 no
C133 C134 1.381(5) no
C133 H133 0.95 no
C134 C135 1.382(4) no
C134 H134 0.95 no
C135 C136 1.379(4) no
C135 H135 0.95 no
C136 H136 0.95 no
Si2 O2 1.6303(19) no
Si2 C231 1.869(3) no
Si2 C221 1.872(2) no
Si2 C211 1.874(2) no
O2 H2 0.82 no
C211 C216 1.398(3) no
C211 C212 1.402(3) no
C212 C213 1.390(4) no
C212 H212 0.95 no
C213 C214 1.389(4) no
C213 H213 0.95 no
C214 C215 1.381(4) no
C214 H214 0.95 no
C215 C216 1.387(3) no
C215 H215 0.95 no
C216 H216 0.95 no
C221 C226 1.390(4) no
C221 C222 1.400(4) no
C222 C223 1.384(3) no
C222 H222 0.95 no
C223 C224 1.380(5) no
C223 H223 0.95 no
C224 C225 1.370(5) no
C224 H224 0.95 no
C225 C226 1.392(4) no
C225 H225 0.95 no
C226 H226 0.95 no
C231 C236 1.403(3) no
C231 C232 1.404(3) no
C232 C233 1.379(4) no
C232 H232 0.95 no
C233 C234 1.385(4) no
C233 H233 0.95 no
C234 C235 1.379(4) no
C234 H234 0.95 no
C235 C236 1.382(4) no
C235 H235 0.95 no
C236 H236 0.95 no
N1 C12 1.320(4) no
N1 C16 1.329(4) no
N2 C22 1.336(4) no
N2 C26 1.337(4) no
C12 C13 1.362(4) no
C12 H12 0.95 no
C13 C14 1.373(4) no
C13 H13 0.95 no
C14 C15 1.393(4) no
C14 C17 1.532(4) no
C15 C16 1.389(4) no
C15 H15 0.95 no
C16 H16 0.95 no
C17 C27 1.482(4) no
C17 H17A 0.99 no
C17 H17B 0.99 no
C22 C23 1.369(4) no
C22 H22 0.95 no
C23 C24 1.370(4) no
C23 H23 0.95 no
C24 C25 1.399(4) no
C24 C27 1.536(4) no
C25 C26 1.381(4) no
C25 H25 0.95 no
C26 H26 0.95 no
C27 H27A 0.99 no
C27 H27B 0.99 no
O3 H31 0.92 no
O3 H32 0.92 no

loop_
_geom_hbond_atom_site_label_D
_geom_hbond_atom_site_label_H
_geom_hbond_atom_site_label_A
_geom_hbond_site_symmetry_A
_geom_hbond_distance_DH
_geom_hbond_distance_HA
_geom_hbond_distance_DA
_geom_hbond_angle_DHA
_geom_hbond_publ_flag
O1 H1 O3 2_666 0.82 1.85 2.641(2) 161 y
O2 H2 N2 . 0.82 1.96 2.754(3) 163 y
O3 H31 O1 . 0.92 1.90 2.801(2) 167 y
O3 H32 N1 . 0.92 1.88 2.791(3) 170 y

loop_
_geom_torsion_atom_site_label_1
_geom_torsion_atom_site_label_2
_geom_torsion_atom_site_label_3
_geom_torsion_atom_site_label_4
_geom_torsion
_geom_torsion_publ_flag
O1 Si1 C111 C112 7.9(2) no
C131 Si1 C111 C112 127.6(2) no
C121 Si1 C111 C112 -109.8(2) no
O1 Si1 C111 C116 -172.37(18) no
C131 Si1 C111 C116 -52.6(2) no
C121 Si1 C111 C116 69.9(2) no
C116 C111 C112 C113 0.4(3) no
Si1 C111 C112 C113 -179.87(19) no
C111 C112 C113 C114 -0.5(4) no
C112 C113 C114 C115 0.2(4) no
C113 C114 C115 C116 0.3(4) no
C114 C115 C116 C111 -0.5(4) no
C112 C111 C116 C115 0.1(4) no
Si1 C111 C116 C115 -179.63(18) no
O1 Si1 C121 C126 -179.54(19) no
C131 Si1 C121 C126 60.0(2) no
C111 Si1 C121 C126 -60.2(2) no
O1 Si1 C121 C122 -0.8(2) no
C131 Si1 C121 C122 -121.3(2) no
C111 Si1 C121 C122 118.6(2) no
C126 C121 C122 C123 -0.3(4) no
Si1 C121 C122 C123 -179.1(2) no
C121 C122 C123 C124 0.6(4) no
C122 C123 C124 C125 -0.4(5) no
C123 C124 C125 C126 0.0(4) no
C124 C125 C126 C121 0.2(4) no
C122 C121 C126 C125 -0.1(4) no
Si1 C121 C126 C125 178.7(2) no
O1 Si1 C131 C136 -123.5(2) no
C111 Si1 C131 C136 117.2(2) no
C121 Si1 C131 C136 -5.1(3) no
O1 Si1 C131 C132 56.6(2) no
C111 Si1 C131 C132 -62.7(2) no
C121 Si1 C131 C132 175.0(2) no
C136 C131 C132 C133 0.1(4) no
Si1 C131 C132 C133 -180.0(2) no
C131 C132 C133 C134 -0.5(5) no
C132 C133 C134 C135 0.8(5) no
C133 C134 C135 C136 -0.8(5) no
C134 C135 C136 C131 0.5(5) no
C132 C131 C136 C135 -0.1(4) no
Si1 C131 C136 C135 180.0(2) no
O2 Si2 C211 C216 132.4(2) no
C231 Si2 C211 C216 -105.4(2) no
C221 Si2 C211 C216 15.2(3) no
O2 Si2 C211 C212 -47.2(2) no
C231 Si2 C211 C212 74.9(2) no
C221 Si2 C211 C212 -164.5(2) no
C216 C211 C212 C213 -0.7(4) no
Si2 C211 C212 C213 179.0(2) no
C211 C212 C213 C214 -1.2(4) no
C212 C213 C214 C215 2.4(4) no
C213 C214 C215 C216 -1.7(4) no
C214 C215 C216 C211 -0.3(4) no
C212 C211 C216 C215 1.4(4) no
Si2 C211 C216 C215 -178.2(2) no
O2 Si2 C221 C226 111.6(2) no
C231 Si2 C221 C226 -7.6(3) no
C211 Si2 C221 C226 -127.7(2) no
O2 Si2 C221 C222 -66.2(2) no
C231 Si2 C221 C222 174.6(2) no
C211 Si2 C221 C222 54.5(2) no
C226 C221 C222 C223 -0.4(4) no
Si2 C221 C222 C223 177.5(2) no
C221 C222 C223 C224 0.0(4) no
C222 C223 C224 C225 0.0(4) no
C223 C224 C225 C226 0.5(5) no
C222 C221 C226 C225 0.9(4) no
Si2 C221 C226 C225 -177.0(2) no
C224 C225 C226 C221 -0.9(4) no
O2 Si2 C231 C236 137.2(2) no
C221 Si2 C231 C236 -106.1(2) no
C211 Si2 C231 C236 14.2(2) no
O2 Si2 C231 C232 -43.2(2) no
C221 Si2 C231 C232 73.5(2) no
C211 Si2 C231 C232 -166.3(2) no
C236 C231 C232 C233 0.0(4) no
Si2 C231 C232 C233 -179.6(2) no
C231 C232 C233 C234 -0.6(4) no
C232 C233 C234 C235 0.7(4) no
C233 C234 C235 C236 -0.1(4) no
C234 C235 C236 C231 -0.6(4) no
C232 C231 C236 C235 0.6(4) no
Si2 C231 C236 C235 -179.8(2) no
C16 N1 C12 C13 -0.7(6) no
N1 C12 C13 C14 1.0(6) no
C12 C13 C14 C15 0.0(5) no
C12 C13 C14 C17 -179.9(3) no
C13 C14 C15 C16 -1.1(5) no
C17 C14 C15 C16 178.7(3) no
C12 N1 C16 C15 -0.5(5) no
C14 C15 C16 N1 1.5(5) no
C13 C14 C17 C27 -154.8(3) no
C15 C14 C17 C27 25.4(5) no
C26 N2 C22 C23 -1.8(4) no
N2 C22 C23 C24 0.1(5) no
C22 C23 C24 C25 3.2(5) no
C22 C23 C24 C27 -175.7(3) no
C23 C24 C25 C26 -4.7(5) no
C27 C24 C25 C26 174.2(3) no
C22 N2 C26 C25 0.2(5) no
C24 C25 C26 N2 3.1(5) no
C14 C17 C27 C24 169.3(3) no
C23 C24 C27 C17 -119.6(3) no
C25 C24 C27 C17 61.6(4) no

loop_
_cod_related_entry_id
_cod_related_entry_database
_cod_related_entry_code
1 ChemSpider 21140222
